data_7134655
loop_
_publ_author_name
'Suo, Meng-Ting'
'Fleege, Jouke A.'
'Yutronkie, Nathan J.'
'Nadurata, Vincent L.'
'Chernyshov, Dmitry'
'Rouzi\`eres, Mathieu'
'Mailman, Aaron'
'Cl\'erac, Rodolphe'
'Dechambenoit, Pierre'

_publ_section_title
;
 Syntheses and characterisation of terephthalonitrile radical salts
;
_journal_issue 54
_journal_name_full 'Chemical Communications'
_journal_page_first 9972
_journal_page_last 9975
_journal_paper_doi 10.1039/D5CC02417J
_journal_volume 61
_journal_year 2025
_chemical_formula_moiety 'C16 H20 Li N2 O2'
_chemical_formula_sum 'C16 H20 Li N2 O2'
_chemical_formula_weight 279.28
_chemical_properties_physical Moisture-sensitive
_space_group_crystal_system monoclinic
_space_group_IT_number 15
_space_group_name_Hall '-C 2yc'
_space_group_name_H-M_alt 'C 1 2/c 1'
_atom_sites_solution_hydrogens geom
_audit_creation_method SHELXL-2019/3
_audit_update_record
;
2025-05-26 deposited with the CCDC.	2025-05-28 downloaded from the CCDC.
;
_cell_angle_alpha 90
_cell_angle_beta 101.844(15)
_cell_angle_gamma 90
_cell_formula_units_Z 4
_cell_length_a 14.939(4)
_cell_length_b 5.9609(16)
_cell_length_c 18.837(4)
_cell_measurement_reflns_used 1518
_cell_measurement_temperature 250(2)
_cell_measurement_theta_max 24.12
_cell_measurement_theta_min 2.79
_cell_volume 1641.7(7)
_computing_cell_refinement 'SAINT v8.34A (Bruker, 2013)'
_computing_data_collection 'Bruker APEX2'
_computing_data_reduction 'SAINT v8.34A (Bruker, 2013)'
_computing_structure_refinement 'SHELXL-2019/2 (Sheldrick, 2019)'
_computing_structure_solution 'SHELXT 2014/4 (Sheldrick, 2014)'
_diffrn_ambient_temperature 250(2)
_diffrn_measured_fraction_theta_full 0.980
_diffrn_measured_fraction_theta_max 0.980
_diffrn_measurement_device_type 'Bruker APEX-II Quasar'
_diffrn_measurement_method 'phi and omega scans'
_diffrn_radiation_type MoK\a
_diffrn_radiation_wavelength 0.71073
_diffrn_reflns_av_R_equivalents 0.0393
_diffrn_reflns_av_unetI/netI 0.0409
_diffrn_reflns_Laue_measured_fraction_full 0.980
_diffrn_reflns_Laue_measured_fraction_max 0.980
_diffrn_reflns_limit_h_max 16
_diffrn_reflns_limit_h_min -15
_diffrn_reflns_limit_k_max 6
_diffrn_reflns_limit_k_min -6
_diffrn_reflns_limit_l_max 21
_diffrn_reflns_limit_l_min -21
_diffrn_reflns_number 5322
_diffrn_reflns_point_group_measured_fraction_full 0.980
_diffrn_reflns_point_group_measured_fraction_max 0.980
_diffrn_reflns_theta_full 24.146
_diffrn_reflns_theta_max 24.146
_diffrn_reflns_theta_min 2.786
_diffrn_source 'Incoatec microfocus sealed tube'
_exptl_absorpt_coefficient_mu 0.074
_exptl_absorpt_correction_T_max 0.7454
_exptl_absorpt_correction_T_min 0.6433
_exptl_absorpt_correction_type multi-scan
_exptl_absorpt_process_details SADABS
_exptl_crystal_colour green
_exptl_crystal_density_diffrn 1.130
_exptl_crystal_density_meas ?
_exptl_crystal_description plate
_exptl_crystal_F_000 596
_exptl_crystal_size_max 0.200
_exptl_crystal_size_mid 0.140
_exptl_crystal_size_min 0.040
_refine_diff_density_max 0.324
_refine_diff_density_min -0.250
_refine_diff_density_rms 0.063
_refine_ls_extinction_method none
_refine_ls_goodness_of_fit_ref 1.118
_refine_ls_hydrogen_treatment riding
_refine_ls_matrix_type full
_refine_ls_number_parameters 96
_refine_ls_number_reflns 1281
_refine_ls_number_restraints 0
_refine_ls_restrained_S_all 1.118
_refine_ls_R_factor_all 0.1224
_refine_ls_R_factor_gt 0.0703
_refine_ls_shift/su_max 0.000
_refine_ls_shift/su_mean 0.000
_refine_ls_structure_factor_coef Fsqd
_refine_ls_weighting_details 'w=1/[\s^2^(Fo^2^)+(0.1501P)^2^+0.5316P] where P=(Fo^2^+2Fc^2^)/3'
_refine_ls_weighting_scheme calc
_refine_ls_wR_factor_gt 0.2259
_refine_ls_wR_factor_ref 0.2597
_reflns_Friedel_coverage 0.000
_reflns_number_gt 811
_reflns_number_total 1281
_reflns_threshold_expression 'I > 2\s(I)'
_cod_data_source_file d5cc02417j2.cif
_cod_data_source_block shelx_CCDC1
_cod_depositor_comments
;
The following automatic conversions were performed:

data item '_exptl_crystal_density_meas' value 'not measured' was
changed to '?' -- the value is perceived as not measured.

Automatic conversion script
Id: cif_fix_values 8170 2020-07-09 18:12:32Z antanas 

 Adding full bibliography for 7134654--7134656.cif.
;
_cod_original_sg_symbol_H-M 'C 2/c'
_cod_database_code 7134655
_shelx_shelxl_version_number 2019/3
_shelx_space_group_comment
;
The symmetry employed for this shelxl refinement is uniquely defined
by the following loop, which should always be used as a source of
symmetry information in preference to the above space-group names.
They are only intended as comments.
;
_shelx_estimated_absorpt_t_min 0.985
_shelx_estimated_absorpt_t_max 0.997

loop_
_space_group_symop_operation_xyz
'x, y, z'
'-x, y, -z+1/2'
'x+1/2, y+1/2, z'
'-x+1/2, y+1/2, -z+1/2'
'-x, -y, -z'
'x, -y, z-1/2'
'-x+1/2, -y+1/2, -z'
'x+1/2, -y+1/2, z-1/2'

loop_
_atom_site_label
_atom_site_type_symbol
_atom_site_fract_x
_atom_site_fract_y
_atom_site_fract_z
_atom_site_U_iso_or_equiv
_atom_site_adp_type
_atom_site_occupancy
_atom_site_site_symmetry_order
_atom_site_calc_flag
_atom_site_refinement_flags_posn
_atom_site_refinement_flags_adp
_atom_site_refinement_flags_occupancy
_atom_site_disorder_assembly
_atom_site_disorder_group
O1 O 0.55599(18) 0.3592(4) 0.68729(11) 0.0813(10) Uani 1 1 d . . . . .
N1 N 0.4056(2) 0.0081(5) 0.67727(15) 0.0808(11) Uani 1 1 d . . . . .
C2 C 0.2916(3) -0.0457(6) 0.49693(18) 0.0739(12) Uani 1 1 d . . . . .
H2 H 0.320192 0.093787 0.494543 0.089 Uiso 1 1 calc R U . . .
C3 C 0.3061(2) -0.1615(5) 0.56304(15) 0.0546(9) Uani 1 1 d . . . . .
C4 C 0.3606(2) -0.0698(6) 0.62568(17) 0.0631(10) Uani 1 1 d . . . . .
C5 C 0.5266(4) 0.3925(9) 0.6120(2) 0.1073(18) Uani 1 1 d . . . . .
H5A H 0.460129 0.413953 0.600044 0.129 Uiso 1 1 calc R U . . .
H5B H 0.541647 0.260883 0.585581 0.129 Uiso 1 1 calc R U . . .
C6 C 0.5727(3) 0.5917(8) 0.5911(2) 0.0931(14) Uani 1 1 d . . . . .
H6A H 0.528001 0.707411 0.571087 0.112 Uiso 1 1 calc R U . . .
H6B H 0.608495 0.553229 0.554675 0.112 Uiso 1 1 calc R U . . .
C7 C 0.6340(3) 0.6725(9) 0.6596(2) 0.0996(15) Uani 1 1 d . . . . .
H7A H 0.696055 0.698893 0.651869 0.119 Uiso 1 1 calc R U . . .
H7B H 0.610557 0.812167 0.676284 0.119 Uiso 1 1 calc R U . . .
C1 C 0.2377(3) -0.1300(6) 0.43684(17) 0.0808(13) Uani 1 1 d . . . . .
H1 H 0.229159 -0.047138 0.393518 0.097 Uiso 1 1 calc R U . . .
C8 C 0.6337(4) 0.4950(10) 0.7116(3) 0.129(2) Uani 1 1 d . . . . .
H8A H 0.689468 0.404889 0.716319 0.155 Uiso 1 1 calc R U . . .
H8B H 0.631704 0.558839 0.759221 0.155 Uiso 1 1 calc R U . . .
Li1 Li 0.500000 0.1695(13) 0.750000 0.061(2) Uani 1 2 d S T P . .

loop_
_atom_site_aniso_label
_atom_site_aniso_U_11
_atom_site_aniso_U_22
_atom_site_aniso_U_33
_atom_site_aniso_U_23
_atom_site_aniso_U_13
_atom_site_aniso_U_12
O1 0.098(2) 0.091(2) 0.0507(14) 0.0081(11) 0.0037(12) -0.0268(15)
N1 0.096(2) 0.082(2) 0.0574(17) -0.0040(15) -0.0003(17) -0.0228(17)
C2 0.095(3) 0.060(2) 0.060(2) 0.0053(16) -0.0004(18) -0.0316(18)
C3 0.060(2) 0.0528(19) 0.0487(17) -0.0038(13) 0.0057(14) -0.0069(14)
C4 0.072(2) 0.062(2) 0.0519(18) -0.0027(16) 0.0066(17) -0.0126(17)
C5 0.125(4) 0.139(4) 0.052(2) 0.018(2) 0.002(2) -0.040(3)
C6 0.099(3) 0.108(3) 0.075(3) 0.026(2) 0.022(2) -0.003(3)
C7 0.114(4) 0.095(3) 0.093(3) 0.001(2) 0.030(3) -0.025(3)
C1 0.108(3) 0.074(3) 0.0511(19) 0.0114(17) -0.0050(19) -0.036(2)
C8 0.146(5) 0.144(5) 0.080(3) 0.017(3) -0.020(3) -0.068(4)
Li1 0.080(5) 0.061(5) 0.037(3) 0.000 -0.001(3) 0.000

loop_
_atom_type_symbol
_atom_type_description
_atom_type_scat_dispersion_real
_atom_type_scat_dispersion_imag
_atom_type_scat_source
C C 0.0033 0.0016 'International Tables Vol C Tables 4.2.6.8 and 6.1.1.4'
H H 0.0000 0.0000 'International Tables Vol C Tables 4.2.6.8 and 6.1.1.4'
Li Li -0.0003 0.0001 'International Tables Vol C Tables 4.2.6.8 and 6.1.1.4'
N N 0.0061 0.0033 'International Tables Vol C Tables 4.2.6.8 and 6.1.1.4'
O O 0.0106 0.0060 'International Tables Vol C Tables 4.2.6.8 and 6.1.1.4'

loop_
_geom_angle_atom_site_label_1
_geom_angle_atom_site_label_2
_geom_angle_atom_site_label_3
_geom_angle
_geom_angle_site_symmetry_1
_geom_angle_site_symmetry_3
_geom_angle_publ_flag
C5 O1 C8 108.2(3) . . ?
C5 O1 Li1 127.5(2) . . ?
C8 O1 Li1 124.3(2) . . ?
C4 N1 Li1 166.7(3) . . ?
C1 C2 C3 121.4(3) . . ?
C1 C2 H2 119.3 . . ?
C3 C2 H2 119.3 . . ?
C4 C3 C2 120.9(3) . . ?
C4 C3 C1 122.3(3) . 7_546 ?
C2 C3 C1 116.7(3) . 7_546 ?
N1 C4 C3 179.4(4) . . ?
O1 C5 C6 108.5(3) . . ?
O1 C5 H5A 110.0 . . ?
C6 C5 H5A 110.0 . . ?
O1 C5 H5B 110.0 . . ?
C6 C5 H5B 110.0 . . ?
H5A C5 H5B 108.4 . . ?
C5 C6 C7 105.5(3) . . ?
C5 C6 H6A 110.6 . . ?
C7 C6 H6A 110.6 . . ?
C5 C6 H6B 110.6 . . ?
C7 C6 H6B 110.6 . . ?
H6A C6 H6B 108.8 . . ?
C8 C7 C6 105.2(4) . . ?
C8 C7 H7A 110.7 . . ?
C6 C7 H7A 110.7 . . ?
C8 C7 H7B 110.7 . . ?
C6 C7 H7B 110.7 . . ?
H7A C7 H7B 108.8 . . ?
C2 C1 C3 121.9(3) . 7_546 ?
C2 C1 H1 119.1 . . ?
C3 C1 H1 119.1 7_546 . ?
O1 C8 C7 108.5(3) . . ?
O1 C8 H8A 110.0 . . ?
C7 C8 H8A 110.0 . . ?
O1 C8 H8B 110.0 . . ?
C7 C8 H8B 110.0 . . ?
H8A C8 H8B 108.4 . . ?
O1 Li1 O1 108.8(4) 2_656 . ?
O1 Li1 N1 101.21(11) 2_656 2_656 ?
O1 Li1 N1 111.44(13) . 2_656 ?
O1 Li1 N1 111.44(13) 2_656 . ?
O1 Li1 N1 101.21(11) . . ?
N1 Li1 N1 122.5(4) 2_656 . ?

loop_
_geom_bond_atom_site_label_1
_geom_bond_atom_site_label_2
_geom_bond_distance
_geom_bond_site_symmetry_2
_geom_bond_publ_flag
O1 C5 1.410(4) . ?
O1 C8 1.412(5) . ?
O1 Li1 1.944(5) . ?
N1 C4 1.160(4) . ?
N1 Li1 1.999(5) . ?
C2 C1 1.345(4) . ?
C2 C3 1.401(4) . ?
C2 H2 0.9400 . ?
C3 C4 1.400(4) . ?
C3 C1 1.405(5) 7_546 ?
C5 C6 1.467(6) . ?
C5 H5A 0.9800 . ?
C5 H5B 0.9800 . ?
C6 C7 1.500(6) . ?
C6 H6A 0.9800 . ?
C6 H6B 0.9800 . ?
C7 C8 1.443(6) . ?
C7 H7A 0.9800 . ?
C7 H7B 0.9800 . ?
C1 H1 0.9400 . ?
C8 H8A 0.9800 . ?
C8 H8B 0.9800 . ?
